data_1576295
loop_
_publ_author_name
'Prabhu, Pavithra V.'
'Darshan, Vibhu'
'Divya, Indira S.'
'Banerjee, Moumita'
'Varughese, Sunil'
'Anoop, Anakuthil'
'Narayanan Unni, K. N.'
'Joseph, Joshy'

_publ_section_title
;
 Phenothiazine-Based TADF Emitters with Dual Conformations for
 Single-Molecule White OLEDs
;
_journal_name_full 'Chemical Science'
_journal_paper_doi 10.1039/D5SC04370K
_journal_year 2025
_chemical_formula_moiety 'C37 H22 F3 N3 S [+ solvent] '
_chemical_formula_sum 'C37 H22 F3 N3 S'
_chemical_formula_weight 597.63
_space_group_crystal_system triclinic
_space_group_IT_number 2
_space_group_name_Hall '-P 1'
_space_group_name_H-M_alt 'P -1'
_atom_sites_solution_hydrogens geom
_audit_creation_method SHELXL-2019/3
_audit_update_record
;
2025-06-11 deposited with the CCDC.	2025-11-19 downloaded from the CCDC.
;
_cell_angle_alpha 93.883(16)
_cell_angle_beta 92.472(13)
_cell_angle_gamma 94.445(13)
_cell_formula_units_Z 4
_cell_length_a 9.785(5)
_cell_length_b 14.948(8)
_cell_length_c 21.550(12)
_cell_measurement_reflns_used 6981
_cell_measurement_temperature 298(2)
_cell_measurement_theta_max 23.99
_cell_measurement_theta_min 2.85
_cell_volume 3132(3)
_computing_cell_refinement 'APEX4 V8.40B (Bruker, 2021)'
_computing_data_collection 'APEX4 (Bruker, v2021.4-0)'
_computing_data_reduction 'SAINT/XPREP (Bruker, 2021)'
_computing_structure_refinement 'SHELXL-2019/3 (Sheldrick, 2019)'
_computing_structure_solution 'SHELXT-2018/2 (Sheldrick, 2018)'
_diffrn_ambient_temperature 298(2)
_diffrn_measured_fraction_theta_full 0.998
_diffrn_measured_fraction_theta_max 0.998
_diffrn_measurement_device_type 'Bruker D8 VENTURE diffractometer equipped with PHOTON II detector'
_diffrn_measurement_method 'omega and phi scans'
_diffrn_radiation_source 'fine-focus sealed tube'
_diffrn_radiation_type MoK\a
_diffrn_radiation_wavelength 0.71073
_diffrn_reflns_av_R_equivalents 0.2403
_diffrn_reflns_av_unetI/netI 0.1191
_diffrn_reflns_Laue_measured_fraction_full 0.998
_diffrn_reflns_Laue_measured_fraction_max 0.998
_diffrn_reflns_limit_h_max 9
_diffrn_reflns_limit_h_min -9
_diffrn_reflns_limit_k_max 14
_diffrn_reflns_limit_k_min -14
_diffrn_reflns_limit_l_max 20
_diffrn_reflns_limit_l_min -20
_diffrn_reflns_number 48623
_diffrn_reflns_point_group_measured_fraction_full 0.998
_diffrn_reflns_point_group_measured_fraction_max 0.998
_diffrn_reflns_theta_full 20.000
_diffrn_reflns_theta_max 20.000
_diffrn_reflns_theta_min 2.405
_exptl_absorpt_coefficient_mu 0.151
_exptl_absorpt_correction_T_max 0.8679
_exptl_absorpt_correction_T_min 0.5312
_exptl_absorpt_correction_type multi-scan
_exptl_absorpt_process_details
;
 SADABS-2016/2 - Bruker AXS area detector scaling and absorption 
 correction
 Reference: Krause, L., Herbst-Irmer, R., Sheldrick G.M. & Stalke D.,
 J. Appl. Cryst. 48 (2015) 3-10.
;
_exptl_crystal_colour yellow
_exptl_crystal_density_diffrn 1.268
_exptl_crystal_description needle
_exptl_crystal_F_000 1232
_exptl_crystal_size_max 0.596
_exptl_crystal_size_mid 0.069
_exptl_crystal_size_min 0.044
_refine_diff_density_max 0.454
_refine_diff_density_min -0.548
_refine_diff_density_rms 0.127
_refine_ls_extinction_method none
_refine_ls_goodness_of_fit_ref 1.125
_refine_ls_hydrogen_treatment constr
_refine_ls_matrix_type full
_refine_ls_number_parameters 793
_refine_ls_number_reflns 5863
_refine_ls_number_restraints 246
_refine_ls_restrained_S_all 1.104
_refine_ls_R_factor_all 0.1824
_refine_ls_R_factor_gt 0.1208
_refine_ls_shift/su_max 0.001
_refine_ls_shift/su_mean 0.000
_refine_ls_structure_factor_coef Fsqd
_refine_ls_weighting_details 'w=1/[\s^2^(Fo^2^)+(0.1774P)^2^+5.9236P] where P=(Fo^2^+2Fc^2^)/3'
_refine_ls_weighting_scheme calc
_refine_ls_wR_factor_gt 0.2921
_refine_ls_wR_factor_ref 0.3413
_reflns_Friedel_coverage 0.000
_reflns_number_gt 3576
_reflns_number_total 5863
_reflns_threshold_expression 'I > 2\s(I)'
_cod_data_source_file d5sc04370k3.cif
_cod_data_source_block NTPCF
_cod_database_code 1576295
_shelx_shelxl_version_number 2019/3
_shelx_space_group_comment
;
The symmetry employed for this shelxl refinement is uniquely defined
by the following loop, which should always be used as a source of
symmetry information in preference to the above space-group names.
They are only intended as comments.
;
_shelx_estimated_absorpt_t_min 0.915
_shelx_estimated_absorpt_t_max 0.993

loop_
_space_group_symop_operation_xyz
'x, y, z'
'-x, -y, -z'

loop_
_atom_site_label
_atom_site_type_symbol
_atom_site_fract_x
_atom_site_fract_y
_atom_site_fract_z
_atom_site_U_iso_or_equiv
_atom_site_adp_type
_atom_site_occupancy
_atom_site_site_symmetry_order
_atom_site_calc_flag
_atom_site_refinement_flags_posn
_atom_site_refinement_flags_adp
_atom_site_refinement_flags_occupancy
_atom_site_disorder_assembly
_atom_site_disorder_group
C1 C 1.0293(10) 0.1854(7) 0.8250(6) 0.042(3) Uani 1 1 d . U . . .
C2 C 1.0255(12) 0.1010(8) 0.7938(7) 0.056(3) Uani 1 1 d . U . . .
H2 H 0.992188 0.050037 0.812530 0.068 Uiso 1 1 calc R U . . .
C3 C 1.0715(13) 0.0945(9) 0.7352(7) 0.065(4) Uani 1 1 d . U . . .
H3 H 1.065727 0.039011 0.712504 0.078 Uiso 1 1 calc R U . . .
C4 C 1.1268(13) 0.1703(8) 0.7093(6) 0.061(3) Uani 1 1 d . U . . .
H4 H 1.162518 0.164506 0.670073 0.074 Uiso 1 1 calc R U . . .
C5 C 1.1305(12) 0.2531(8) 0.7397(6) 0.049(3) Uani 1 1 d . U . . .
H5 H 1.165135 0.303503 0.720716 0.059 Uiso 1 1 calc R U . . .
C6 C 1.0814(10) 0.2623(7) 0.8004(6) 0.036(2) Uani 1 1 d . U . . .
C7 C 1.1389(10) 0.3512(7) 0.8978(5) 0.036(2) Uani 1 1 d . U . . .
C8 C 1.2444(10) 0.4112(8) 0.9209(6) 0.045(3) Uani 1 1 d . U . . .
H8 H 1.287387 0.450556 0.894812 0.054 Uiso 1 1 calc R U . . .
C9 C 1.2867(12) 0.4133(8) 0.9823(6) 0.055(3) Uani 1 1 d . U . . .
H9 H 1.354333 0.456733 0.998552 0.066 Uiso 1 1 calc R U . . .
C10 C 1.2313(13) 0.3530(9) 1.0195(6) 0.060(3) Uani 1 1 d . U . . .
H10 H 1.259717 0.355920 1.061379 0.072 Uiso 1 1 calc R U . . .
C11 C 1.1333(13) 0.2873(8) 0.9963(6) 0.055(3) Uani 1 1 d . U . . .
H11 H 1.097609 0.244620 1.021948 0.067 Uiso 1 1 calc R U . . .
C12 C 1.0883(10) 0.2851(7) 0.9347(6) 0.041(3) Uani 1 1 d . U . . .
C13 C 1.0170(9) 0.4188(7) 0.8123(5) 0.031(2) Uani 1 1 d . U . . .
C14 C 0.9316(10) 0.4044(8) 0.7583(6) 0.044(3) Uani 1 1 d . U . . .
H14 H 0.928731 0.349988 0.734420 0.053 Uiso 1 1 calc R U . . .
C15 C 0.8507(11) 0.4721(7) 0.7404(5) 0.043(3) Uani 1 1 d . U . . .
H15 H 0.790771 0.460774 0.705534 0.051 Uiso 1 1 calc R U . . .
C16 C 0.8571(9) 0.5567(7) 0.7734(5) 0.033(3) Uani 1 1 d . U . . .
C17 C 0.9471(9) 0.5689(7) 0.8253(5) 0.028(2) Uani 1 1 d . U . . .
H17 H 0.955235 0.624584 0.847673 0.034 Uiso 1 1 calc R U . . .
C18 C 1.0242(10) 0.5032(7) 0.8452(5) 0.036(3) Uani 1 1 d . U . . .
H18 H 1.081797 0.514522 0.880825 0.044 Uiso 1 1 calc R U . . .
C19 C 0.7708(9) 0.6284(7) 0.7523(5) 0.032(2) Uani 1 1 d . U . . .
C20 C 0.7053(10) 0.6215(7) 0.6926(5) 0.040(3) Uani 1 1 d . U . . .
H20 H 0.718698 0.573230 0.664541 0.048 Uiso 1 1 calc R U . . .
C21 C 0.6207(10) 0.6870(7) 0.6756(5) 0.038(3) Uani 1 1 d . U . . .
C22 C 0.6061(10) 0.7577(7) 0.7188(5) 0.032(2) Uani 1 1 d . U . . .
C23 C 0.6816(9) 0.7639(7) 0.7777(5) 0.031(2) Uani 1 1 d . U . . .
C24 C 0.6784(8) 0.8434(7) 0.8230(5) 0.026(2) Uani 1 1 d . U . . .
C25 C 0.6613(10) 0.8320(8) 0.8862(5) 0.037(3) Uani 1 1 d . U . . .
H25 H 0.651950 0.774154 0.899670 0.044 Uiso 1 1 calc R U . . .
C26 C 0.6581(9) 0.9035(8) 0.9281(6) 0.039(3) Uani 1 1 d . U . . .
H26 H 0.644265 0.893764 0.969613 0.047 Uiso 1 1 calc R U . . .
C27 C 0.6748(9) 0.9895(7) 0.9106(5) 0.034(3) Uani 1 1 d . U . . .
H27 H 0.673376 1.038442 0.939545 0.041 Uiso 1 1 calc R U . . .
C28 C 0.6939(9) 1.0016(7) 0.8487(5) 0.032(2) Uani 1 1 d . U . . .
H28 H 0.705024 1.059612 0.835570 0.039 Uiso 1 1 calc R U . . .
C29 C 0.6968(9) 0.9299(7) 0.8064(5) 0.031(2) Uani 1 1 d . U . . .
H29 H 0.711749 0.940193 0.765071 0.037 Uiso 1 1 calc R U . . .
C30 C 0.5536(10) 0.6815(7) 0.6128(5) 0.038(3) Uani 1 1 d . U . . .
C31 C 0.4828(10) 0.6026(8) 0.5889(5) 0.046(3) Uani 1 1 d . U . . .
H31 H 0.479437 0.552957 0.612679 0.055 Uiso 1 1 calc R U . . .
C32 C 0.4159(13) 0.5949(9) 0.5298(6) 0.059(3) Uani 1 1 d . U . . .
H32 H 0.364679 0.541991 0.515376 0.071 Uiso 1 1 calc R U . . .
C33 C 0.4269(12) 0.6650(10) 0.4946(6) 0.058(3) Uani 1 1 d . U . . .
C34 C 0.4995(16) 0.7447(10) 0.5154(7) 0.083(5) Uani 1 1 d . U . . .
H34 H 0.505780 0.793382 0.490720 0.099 Uiso 1 1 calc R U . . .
C35 C 0.5638(13) 0.7499(9) 0.5751(6) 0.064(4) Uani 1 1 d . U . . .
H35 H 0.615623 0.802691 0.589332 0.077 Uiso 1 1 calc R U . . .
C36 C 0.5045(11) 0.8215(7) 0.7066(5) 0.037(3) Uani 1 1 d . U . . .
C37 C 0.359(2) 0.6580(15) 0.4288(8) 0.102(5) Uani 1 1 d . U . . .
N1 N 1.0872(8) 0.3477(5) 0.8336(4) 0.039(2) Uani 1 1 d . U . . .
N2 N 0.4197(11) 0.8653(7) 0.6951(5) 0.068(3) Uani 1 1 d . U . . .
N3 N 0.7608(7) 0.6989(5) 0.7928(4) 0.032(2) Uani 1 1 d . U . . .
F1 F 0.2578(15) 0.5946(9) 0.4215(5) 0.178(5) Uani 1 1 d . U . . .
F2 F 0.4411(15) 0.6412(13) 0.3878(5) 0.205(7) Uani 1 1 d . U . . .
F3 F 0.3017(14) 0.7283(8) 0.4143(5) 0.159(5) Uani 1 1 d . U . . .
S1 S 0.9665(3) 0.1962(2) 0.90213(17) 0.0553(10) Uani 1 1 d . U . . .
C38 C 0.4758(11) 0.1862(7) 0.8280(6) 0.046(3) Uani 1 1 d . U . . .
C39 C 0.4346(13) 0.1068(9) 0.7928(8) 0.069(4) Uani 1 1 d . U . . .
H39 H 0.374835 0.064300 0.809405 0.083 Uiso 1 1 calc R U . . .
C40 C 0.4787(17) 0.0897(9) 0.7353(8) 0.085(5) Uani 1 1 d . U . . .
H40 H 0.446539 0.037617 0.711410 0.102 Uiso 1 1 calc R U . . .
C41 C 0.5735(16) 0.1516(9) 0.7123(7) 0.081(4) Uani 1 1 d . U . . .
H41 H 0.609416 0.138881 0.673778 0.097 Uiso 1 1 calc R U . . .
C42 C 0.6151(14) 0.2316(8) 0.7458(6) 0.060(3) Uani 1 1 d . U . . .
H42 H 0.677259 0.272892 0.729464 0.072 Uiso 1 1 calc R U . . .
C43 C 0.5644(11) 0.2501(7) 0.8033(6) 0.041(3) Uani 1 1 d . U . . .
C44 C 0.6412(10) 0.3334(7) 0.9009(5) 0.034(2) Uani 1 1 d . U . . .
C45 C 0.7606(10) 0.3851(7) 0.9252(6) 0.042(3) Uani 1 1 d . U . . .
H45 H 0.811903 0.422377 0.900523 0.051 Uiso 1 1 calc R U . . .
C46 C 0.7983(13) 0.3783(8) 0.9870(7) 0.057(3) Uani 1 1 d . U . . .
H46 H 0.873283 0.414737 1.004593 0.069 Uiso 1 1 calc R U . . .
C47 C 0.7308(13) 0.3211(9) 1.0229(6) 0.063(4) Uani 1 1 d . U . . .
H47 H 0.762347 0.316756 1.063799 0.075 Uiso 1 1 calc R U . . .
C48 C 0.6184(14) 0.2700(9) 1.0001(6) 0.064(4) Uani 1 1 d . U . . .
H48 H 0.570584 0.232052 1.025579 0.077 Uiso 1 1 calc R U . . .
C49 C 0.5730(10) 0.2745(7) 0.9372(6) 0.040(3) Uani 1 1 d . U . . .
C50 C 0.5313(10) 0.4103(7) 0.8165(5) 0.034(3) Uani 1 1 d . U . . .
C51 C 0.4472(12) 0.4004(8) 0.7629(6) 0.051(3) Uani 1 1 d . U . . .
H51 H 0.439069 0.345856 0.739011 0.061 Uiso 1 1 calc R U . . .
C52 C 0.3749(12) 0.4710(8) 0.7445(6) 0.057(3) Uani 1 1 d . U . . .
H52 H 0.319485 0.462731 0.708067 0.068 Uiso 1 1 calc R U . . .
C53 C 0.3823(10) 0.5521(7) 0.7779(5) 0.036(3) Uani 1 1 d . U . . .
C54 C 0.4663(10) 0.5626(7) 0.8320(5) 0.037(3) Uani 1 1 d . U . . .
H54 H 0.472727 0.616892 0.856103 0.044 Uiso 1 1 calc R U . . .
C55 C 0.5400(10) 0.4936(7) 0.8502(6) 0.040(3) Uani 1 1 d . U . . .
H55 H 0.597219 0.502645 0.886044 0.048 Uiso 1 1 calc R U . . .
C56 C 0.2925(9) 0.6248(7) 0.7603(5) 0.032(2) Uani 1 1 d . U . . .
C57 C 0.2223(11) 0.6187(7) 0.7018(5) 0.041(3) Uani 1 1 d . U . . .
H57 H 0.232728 0.570170 0.673550 0.049 Uiso 1 1 calc R U . . .
C58 C 0.1374(10) 0.6846(7) 0.6860(5) 0.033(2) Uani 1 1 d . U . . .
C59 C 0.1189(10) 0.7507(7) 0.7321(5) 0.033(2) Uani 1 1 d . U . . .
C60 C 0.1902(10) 0.7550(7) 0.7888(5) 0.033(2) Uani 1 1 d . U . . .
C61 C 0.1803(9) 0.8276(7) 0.8391(5) 0.027(2) Uani 1 1 d . U . . .
C62 C 0.0520(9) 0.8467(7) 0.8606(5) 0.031(3) Uani 1 1 d . U . . .
H62 H -0.026872 0.813441 0.843890 0.038 Uiso 1 1 calc R U . . .
C63 C 0.0420(10) 0.9139(8) 0.9063(5) 0.043(3) Uani 1 1 d . U . . .
H63 H -0.043940 0.925357 0.920309 0.051 Uiso 1 1 calc R U . . .
C64 C 0.1562(11) 0.9650(8) 0.9318(5) 0.043(3) Uani 1 1 d . U . . .
H64 H 0.148430 1.011709 0.961868 0.051 Uiso 1 1 calc R U . . .
C65 C 0.2813(11) 0.9449(8) 0.9117(5) 0.050(3) Uani 1 1 d . U . . .
H65 H 0.359799 0.977325 0.929531 0.060 Uiso 1 1 calc R U . . .
C66 C 0.2945(10) 0.8787(8) 0.8663(5) 0.041(3) Uani 1 1 d . U . . .
H66 H 0.381412 0.867475 0.853324 0.049 Uiso 1 1 calc R U . . .
C67 C 0.0248(12) 0.8205(8) 0.7180(5) 0.038(3) Uani 1 1 d . U . . .
C68 C 0.0674(11) 0.6788(8) 0.6232(5) 0.040(3) Uani 1 1 d . U . . .
C69 C -0.0058(11) 0.6022(9) 0.6006(6) 0.053(3) Uani 1 1 d . U . . .
H69 H -0.012749 0.552905 0.624744 0.064 Uiso 1 1 calc R U . . .
C70 C -0.0717(13) 0.5964(9) 0.5409(6) 0.062(3) Uani 1 1 d . U . . .
H70 H -0.122940 0.543717 0.526193 0.074 Uiso 1 1 calc R U . . .
C71 C -0.0612(14) 0.6653(10) 0.5058(6) 0.066(4) Uani 1 1 d . U . . .
C72 C 0.0115(17) 0.7450(10) 0.5271(7) 0.083(4) Uani 1 1 d . U . . .
H72 H 0.016673 0.794097 0.502826 0.099 Uiso 1 1 calc R U . . .
C73 C 0.0774(14) 0.7499(9) 0.5866(6) 0.066(4) Uani 1 1 d . U . . .
H73 H 0.128750 0.802617 0.601370 0.079 Uiso 1 1 calc R U . . .
C74 C -0.128(2) 0.6595(16) 0.4412(9) 0.114(5) Uani 1 1 d . U . . .
N4 N 0.5979(8) 0.3356(6) 0.8356(4) 0.041(2) Uani 1 1 d . U . . .
N5 N 0.2795(8) 0.6934(5) 0.8027(4) 0.032(2) Uani 1 1 d . U . . .
N6 N -0.0508(10) 0.8703(8) 0.7066(5) 0.061(3) Uani 1 1 d . U . . .
F4 F -0.0533(14) 0.6474(14) 0.3973(5) 0.229(8) Uani 1 1 d . U . . .
F5 F -0.2307(17) 0.5949(10) 0.4319(6) 0.202(6) Uani 1 1 d . U . . .
F6 F -0.1972(14) 0.7291(9) 0.4292(5) 0.166(5) Uani 1 1 d . U . . .
S2 S 0.4235(3) 0.2073(2) 0.90575(18) 0.0591(11) Uani 1 1 d . U . . .

loop_
_atom_site_aniso_label
_atom_site_aniso_U_11
_atom_site_aniso_U_22
_atom_site_aniso_U_33
_atom_site_aniso_U_23
_atom_site_aniso_U_13
_atom_site_aniso_U_12
C1 0.038(6) 0.023(5) 0.063(7) 0.004(5) -0.016(5) -0.005(5)
C2 0.061(8) 0.025(6) 0.081(8) 0.007(6) -0.010(7) -0.004(6)
C3 0.077(9) 0.035(7) 0.083(9) -0.006(7) -0.005(8) 0.011(6)
C4 0.083(9) 0.045(7) 0.057(9) -0.002(6) -0.005(7) 0.021(7)
C5 0.069(8) 0.033(6) 0.047(7) 0.012(5) -0.009(6) 0.017(6)
C6 0.029(6) 0.025(5) 0.054(6) 0.005(5) -0.015(5) 0.005(5)
C7 0.026(6) 0.038(7) 0.046(6) 0.004(5) -0.004(5) 0.016(4)
C8 0.031(6) 0.049(7) 0.055(7) 0.005(6) -0.014(5) 0.011(5)
C9 0.055(8) 0.046(8) 0.063(8) -0.004(6) -0.031(7) 0.023(5)
C10 0.079(9) 0.054(9) 0.049(8) -0.001(6) -0.026(6) 0.034(6)
C11 0.077(9) 0.048(8) 0.048(7) 0.016(6) 0.012(6) 0.026(5)
C12 0.033(6) 0.039(7) 0.053(6) 0.010(5) -0.012(5) 0.015(4)
C13 0.018(5) 0.027(5) 0.047(7) 0.007(5) -0.001(4) 0.004(4)
C14 0.031(6) 0.047(7) 0.056(8) -0.005(6) -0.010(5) 0.024(5)
C15 0.047(7) 0.037(6) 0.043(8) -0.005(5) -0.017(5) 0.015(5)
C16 0.024(6) 0.035(6) 0.039(7) -0.003(5) -0.012(4) 0.003(4)
C17 0.022(5) 0.027(6) 0.035(7) 0.004(5) -0.012(4) -0.002(4)
C18 0.029(6) 0.025(5) 0.055(8) 0.009(5) -0.008(5) 0.003(5)
C19 0.020(5) 0.034(6) 0.042(7) 0.003(5) -0.001(5) 0.006(4)
C20 0.047(7) 0.042(7) 0.033(6) -0.003(5) -0.001(5) 0.017(5)
C21 0.036(6) 0.037(7) 0.039(6) 0.000(5) -0.011(5) 0.008(5)
C22 0.031(6) 0.025(6) 0.041(6) 0.005(5) -0.011(5) -0.001(4)
C23 0.028(6) 0.024(5) 0.040(6) 0.006(4) -0.003(5) 0.003(4)
C24 0.010(5) 0.030(5) 0.037(6) 0.006(4) -0.014(5) 0.002(4)
C25 0.030(6) 0.038(6) 0.041(6) 0.005(5) -0.015(5) 0.003(5)
C26 0.027(6) 0.048(7) 0.040(7) -0.007(5) -0.012(5) 0.004(5)
C27 0.027(6) 0.040(6) 0.034(6) -0.019(5) -0.011(5) 0.017(5)
C28 0.018(5) 0.029(6) 0.048(7) -0.009(5) -0.008(5) 0.004(5)
C29 0.029(6) 0.024(5) 0.036(6) -0.006(4) -0.007(5) 0.003(5)
C30 0.043(7) 0.036(7) 0.034(6) -0.004(5) -0.010(5) 0.009(5)
C31 0.042(7) 0.056(7) 0.036(7) -0.005(6) -0.011(5) 0.004(5)
C32 0.077(9) 0.048(7) 0.048(8) -0.015(6) -0.024(7) 0.010(6)
C33 0.054(8) 0.077(9) 0.044(7) 0.006(6) -0.017(5) 0.022(6)
C34 0.121(13) 0.085(10) 0.041(8) 0.026(7) -0.018(8) -0.012(8)
C35 0.085(9) 0.062(8) 0.044(8) 0.013(6) -0.016(7) 0.007(7)
C36 0.036(7) 0.035(7) 0.036(8) -0.007(6) -0.012(5) 0.001(5)
C37 0.104(12) 0.145(14) 0.057(8) -0.006(10) -0.044(7) 0.042(8)
N1 0.049(5) 0.023(4) 0.044(5) 0.006(4) -0.009(4) 0.006(4)
N2 0.061(7) 0.058(8) 0.084(9) 0.003(6) -0.023(6) 0.026(5)
N3 0.025(5) 0.028(5) 0.044(6) 0.001(4) -0.006(4) 0.007(4)
F1 0.218(11) 0.198(10) 0.099(9) 0.010(8) -0.104(8) -0.040(10)
F2 0.176(10) 0.39(2) 0.049(7) -0.032(10) -0.021(7) 0.110(10)
F3 0.239(13) 0.158(9) 0.079(8) -0.006(7) -0.096(8) 0.083(8)
S1 0.0462(19) 0.043(2) 0.078(3) 0.0109(18) 0.0127(17) 0.0009(15)
C38 0.038(7) 0.032(6) 0.069(7) 0.015(5) -0.028(5) 0.008(5)
C39 0.064(9) 0.038(7) 0.102(10) 0.005(7) -0.048(8) 0.005(6)
C40 0.122(13) 0.022(8) 0.106(11) -0.018(8) -0.052(9) 0.018(6)
C41 0.121(12) 0.039(8) 0.081(11) -0.018(7) -0.018(8) 0.029(7)
C42 0.089(10) 0.041(7) 0.049(8) -0.011(6) -0.009(6) 0.013(6)
C43 0.042(7) 0.027(5) 0.056(7) 0.001(5) -0.011(5) 0.016(5)
C44 0.035(6) 0.031(7) 0.041(6) 0.008(5) 0.004(5) 0.017(4)
C45 0.028(6) 0.038(7) 0.060(7) -0.006(6) -0.002(5) 0.013(5)
C46 0.059(8) 0.039(8) 0.073(9) -0.003(7) -0.019(7) 0.015(6)
C47 0.058(8) 0.079(11) 0.055(9) 0.018(7) -0.018(6) 0.036(6)
C48 0.069(8) 0.078(10) 0.050(7) 0.028(7) 0.012(6) 0.010(6)
C49 0.034(6) 0.035(7) 0.054(6) 0.012(5) -0.001(5) 0.015(4)
C50 0.045(6) 0.032(5) 0.029(7) 0.007(5) 0.007(5) 0.016(5)
C51 0.073(8) 0.034(7) 0.046(8) -0.006(6) -0.013(6) 0.021(6)
C52 0.070(8) 0.047(7) 0.052(9) -0.009(6) -0.025(6) 0.021(6)
C53 0.036(6) 0.037(6) 0.037(7) 0.003(5) 0.003(5) 0.011(5)
C54 0.031(6) 0.044(6) 0.036(7) 0.001(5) -0.003(5) 0.009(5)
C55 0.030(6) 0.033(6) 0.056(8) -0.006(5) -0.011(5) 0.010(5)
C56 0.025(6) 0.035(6) 0.036(7) 0.001(5) -0.004(5) 0.004(4)
C57 0.055(7) 0.030(7) 0.037(7) -0.003(5) -0.010(5) 0.009(5)
C58 0.030(6) 0.028(6) 0.039(6) 0.008(4) -0.002(5) -0.002(4)
C59 0.036(6) 0.032(6) 0.031(6) 0.005(5) -0.002(5) 0.003(4)
C60 0.028(6) 0.035(6) 0.036(6) 0.006(4) -0.002(4) 0.007(4)
C61 0.026(5) 0.035(6) 0.021(6) 0.008(4) -0.004(4) 0.003(4)
C62 0.016(5) 0.036(7) 0.041(7) 0.002(5) -0.009(4) 0.000(4)
C63 0.026(5) 0.062(8) 0.041(8) -0.009(6) -0.009(5) 0.022(5)
C64 0.045(6) 0.053(8) 0.029(7) -0.005(5) -0.009(5) 0.008(5)
C65 0.031(5) 0.071(9) 0.043(8) -0.019(6) -0.008(5) -0.001(6)
C66 0.019(5) 0.067(8) 0.035(8) -0.005(5) -0.005(5) 0.002(5)
C67 0.048(7) 0.044(7) 0.021(7) -0.004(6) -0.010(5) 0.007(5)
C68 0.039(6) 0.046(7) 0.035(6) 0.002(5) -0.003(5) 0.017(5)
C69 0.050(8) 0.067(8) 0.043(7) 0.007(6) -0.009(6) 0.005(6)
C70 0.074(9) 0.070(8) 0.041(8) -0.011(6) -0.014(6) 0.023(7)
C71 0.082(9) 0.077(9) 0.041(7) -0.003(6) -0.013(6) 0.035(7)
C72 0.140(14) 0.068(9) 0.043(8) 0.017(7) -0.018(8) 0.023(8)
C73 0.107(11) 0.053(8) 0.037(8) 0.003(6) -0.008(7) 0.017(7)
C74 0.137(16) 0.158(16) 0.046(8) 0.008(10) -0.030(8) 0.029(9)
N4 0.049(5) 0.030(5) 0.044(5) 0.007(4) -0.004(4) 0.009(4)
N5 0.029(5) 0.029(5) 0.037(6) 0.001(4) 0.000(4) 0.003(4)
N6 0.055(7) 0.080(8) 0.051(8) 0.006(6) -0.006(5) 0.030(6)
F4 0.167(10) 0.49(3) 0.039(6) -0.005(11) -0.029(6) 0.119(11)
F5 0.243(12) 0.223(11) 0.121(10) 0.049(10) -0.129(9) -0.049(11)
F6 0.222(12) 0.190(10) 0.088(8) 0.008(8) -0.094(8) 0.079(9)
S2 0.0296(17) 0.064(2) 0.085(3) 0.019(2) 0.0026(16) 0.0038(15)

loop_
_atom_type_symbol
_atom_type_description
_atom_type_scat_dispersion_real
_atom_type_scat_dispersion_imag
_atom_type_scat_source
C C 0.0033 0.0016 'International Tables Vol C Tables 4.2.6.8 and 6.1.1.4'
H H 0.0000 0.0000 'International Tables Vol C Tables 4.2.6.8 and 6.1.1.4'
N N 0.0061 0.0033 'International Tables Vol C Tables 4.2.6.8 and 6.1.1.4'
F F 0.0171 0.0103 'International Tables Vol C Tables 4.2.6.8 and 6.1.1.4'
S S 0.1246 0.1234 'International Tables Vol C Tables 4.2.6.8 and 6.1.1.4'

loop_
_geom_angle_atom_site_label_1
_geom_angle_atom_site_label_2
_geom_angle_atom_site_label_3
_geom_angle
_geom_angle_site_symmetry_1
_geom_angle_site_symmetry_3
_geom_angle_publ_flag
C6 C1 C2 123.1(12) . . ?
C6 C1 S1 117.4(9) . . ?
C2 C1 S1 119.4(9) . . ?
C3 C2 C1 118.5(12) . . ?
C3 C2 H2 120.7 . . ?
C1 C2 H2 120.7 . . ?
C2 C3 C4 119.9(13) . . ?
C2 C3 H3 120.1 . . ?
C4 C3 H3 120.1 . . ?
C5 C4 C3 121.7(13) . . ?
C5 C4 H4 119.2 . . ?
C3 C4 H4 119.2 . . ?
C4 C5 C6 119.7(12) . . ?
C4 C5 H5 120.2 . . ?
C6 C5 H5 120.2 . . ?
C1 C6 C5 117.0(11) . . ?
C1 C6 N1 122.3(11) . . ?
C5 C6 N1 120.7(10) . . ?
C8 C7 C12 119.4(11) . . ?
C8 C7 N1 122.3(10) . . ?
C12 C7 N1 117.9(10) . . ?
C7 C8 C9 119.9(12) . . ?
C7 C8 H8 120.1 . . ?
C9 C8 H8 120.1 . . ?
C10 C9 C8 120.6(12) . . ?
C10 C9 H9 119.7 . . ?
C8 C9 H9 119.7 . . ?
C9 C10 C11 120.7(13) . . ?
C9 C10 H10 119.7 . . ?
C11 C10 H10 119.7 . . ?
C10 C11 C12 119.5(12) . . ?
C10 C11 H11 120.3 . . ?
C12 C11 H11 120.3 . . ?
C11 C12 C7 119.5(11) . . ?
C11 C12 S1 120.3(10) . . ?
C7 C12 S1 120.2(9) . . ?
C14 C13 C18 118.6(9) . . ?
C14 C13 N1 119.5(10) . . ?
C18 C13 N1 121.9(10) . . ?
C13 C14 C15 119.6(10) . . ?
C13 C14 H14 120.2 . . ?
C15 C14 H14 120.2 . . ?
C14 C15 C16 121.9(10) . . ?
C14 C15 H15 119.0 . . ?
C16 C15 H15 119.0 . . ?
C17 C16 C15 116.2(9) . . ?
C17 C16 C19 123.2(10) . . ?
C15 C16 C19 120.6(10) . . ?
C18 C17 C16 123.3(10) . . ?
C18 C17 H17 118.3 . . ?
C16 C17 H17 118.3 . . ?
C17 C18 C13 120.2(10) . . ?
C17 C18 H18 119.9 . . ?
C13 C18 H18 119.9 . . ?
N3 C19 C20 122.3(9) . . ?
N3 C19 C16 116.5(10) . . ?
C20 C19 C16 121.2(10) . . ?
C21 C20 C19 119.7(10) . . ?
C21 C20 H20 120.1 . . ?
C19 C20 H20 120.1 . . ?
C22 C21 C20 117.7(10) . . ?
C22 C21 C30 122.0(9) . . ?
C20 C21 C30 120.3(10) . . ?
C21 C22 C23 120.1(9) . . ?
C21 C22 C36 119.6(9) . . ?
C23 C22 C36 120.0(10) . . ?
N3 C23 C22 120.6(10) . . ?
N3 C23 C24 117.7(9) . . ?
C22 C23 C24 121.6(9) . . ?
C29 C24 C25 116.6(10) . . ?
C29 C24 C23 122.8(10) . . ?
C25 C24 C23 120.6(9) . . ?
C26 C25 C24 121.4(11) . . ?
C26 C25 H25 119.3 . . ?
C24 C25 H25 119.3 . . ?
C25 C26 C27 121.3(12) . . ?
C25 C26 H26 119.4 . . ?
C27 C26 H26 119.4 . . ?
C26 C27 C28 117.9(10) . . ?
C26 C27 H27 121.1 . . ?
C28 C27 H27 121.1 . . ?
C29 C28 C27 121.0(11) . . ?
C29 C28 H28 119.5 . . ?
C27 C28 H28 119.5 . . ?
C28 C29 C24 121.8(11) . . ?
C28 C29 H29 119.1 . . ?
C24 C29 H29 119.1 . . ?
C35 C30 C31 117.0(11) . . ?
C35 C30 C21 122.7(11) . . ?
C31 C30 C21 120.1(10) . . ?
C30 C31 C32 122.0(12) . . ?
C30 C31 H31 119.0 . . ?
C32 C31 H31 119.0 . . ?
C33 C32 C31 118.6(12) . . ?
C33 C32 H32 120.7 . . ?
C31 C32 H32 120.7 . . ?
C32 C33 C34 121.8(12) . . ?
C32 C33 C37 120.2(14) . . ?
C34 C33 C37 118.0(14) . . ?
C33 C34 C35 117.7(13) . . ?
C33 C34 H34 121.2 . . ?
C35 C34 H34 121.2 . . ?
C30 C35 C34 122.7(13) . . ?
C30 C35 H35 118.7 . . ?
C34 C35 H35 118.7 . . ?
N2 C36 C22 174.7(12) . . ?
F2 C37 F3 107.1(19) . . ?
F2 C37 F1 106.7(19) . . ?
F3 C37 F1 102.7(15) . . ?
F2 C37 C33 112.8(15) . . ?
F3 C37 C33 114.4(16) . . ?
F1 C37 C33 112.3(17) . . ?
C13 N1 C6 122.4(9) . . ?
C13 N1 C7 120.0(9) . . ?
C6 N1 C7 115.8(8) . . ?
C19 N3 C23 119.5(9) . . ?
C1 S1 C12 98.4(5) . . ?
C39 C38 C43 119.4(13) . . ?
C39 C38 S2 121.9(11) . . ?
C43 C38 S2 118.6(9) . . ?
C40 C39 C38 121.7(15) . . ?
C40 C39 H39 119.2 . . ?
C38 C39 H39 119.2 . . ?
C39 C40 C41 118.6(14) . . ?
C39 C40 H40 120.7 . . ?
C41 C40 H40 120.7 . . ?
C42 C41 C40 121.1(15) . . ?
C42 C41 H41 119.5 . . ?
C40 C41 H41 119.5 . . ?
C43 C42 C41 119.8(14) . . ?
C43 C42 H42 120.1 . . ?
C41 C42 H42 120.1 . . ?
C42 C43 C38 119.3(11) . . ?
C42 C43 N4 119.9(11) . . ?
C38 C43 N4 120.7(11) . . ?
C49 C44 C45 120.0(11) . . ?
C49 C44 N4 119.6(10) . . ?
C45 C44 N4 120.1(10) . . ?
C46 C45 C44 117.4(11) . . ?
C46 C45 H45 121.3 . . ?
C44 C45 H45 121.3 . . ?
C47 C46 C45 122.6(12) . . ?
C47 C46 H46 118.7 . . ?
C45 C46 H46 118.7 . . ?
C48 C47 C46 120.7(13) . . ?
C48 C47 H47 119.7 . . ?
C46 C47 H47 119.7 . . ?
C47 C48 C49 119.6(12) . . ?
C47 C48 H48 120.2 . . ?
C49 C48 H48 120.2 . . ?
C44 C49 C48 119.6(11) . . ?
C44 C49 S2 119.9(9) . . ?
C48 C49 S2 120.5(9) . . ?
C51 C50 C55 117.1(10) . . ?
C51 C50 N4 119.0(10) . . ?
C55 C50 N4 123.8(10) . . ?
C50 C51 C52 120.5(11) . . ?
C50 C51 H51 119.7 . . ?
C52 C51 H51 119.7 . . ?
C53 C52 C51 122.2(11) . . ?
C53 C52 H52 118.9 . . ?
C51 C52 H52 118.9 . . ?
C52 C53 C54 117.6(10) . . ?
C52 C53 C56 121.2(10) . . ?
C54 C53 C56 121.0(10) . . ?
C55 C54 C53 120.7(11) . . ?
C55 C54 H54 119.7 . . ?
C53 C54 H54 119.7 . . ?
C54 C55 C50 121.8(11) . . ?
C54 C55 H55 119.1 . . ?
C50 C55 H55 119.1 . . ?
N5 C56 C57 121.6(9) . . ?
N5 C56 C53 118.1(9) . . ?
C57 C56 C53 120.3(10) . . ?
C58 C57 C56 120.4(10) . . ?
C58 C57 H57 119.8 . . ?
C56 C57 H57 119.8 . . ?
C59 C58 C57 116.4(10) . . ?
C59 C58 C68 123.8(9) . . ?
C57 C58 C68 119.8(10) . . ?
C60 C59 C58 121.5(10) . . ?
C60 C59 C67 120.2(10) . . ?
C58 C59 C67 118.2(10) . . ?
N5 C60 C59 121.8(10) . . ?
N5 C60 C61 114.3(9) . . ?
C59 C60 C61 123.9(9) . . ?
C66 C61 C62 117.2(10) . . ?
C66 C61 C60 122.7(9) . . ?
C62 C61 C60 120.1(8) . . ?
C63 C62 C61 120.4(9) . . ?
C63 C62 H62 119.8 . . ?
C61 C62 H62 119.8 . . ?
C62 C63 C64 121.5(9) . . ?
C62 C63 H63 119.3 . . ?
C64 C63 H63 119.3 . . ?
C65 C64 C63 118.0(11) . . ?
C65 C64 H64 121.0 . . ?
C63 C64 H64 121.0 . . ?
C66 C65 C64 121.9(10) . . ?
C66 C65 H65 119.0 . . ?
C64 C65 H65 119.0 . . ?
C65 C66 C61 121.0(9) . . ?
C65 C66 H66 119.5 . . ?
C61 C66 H66 119.5 . . ?
N6 C67 C59 176.9(12) . . ?
C69 C68 C73 118.6(12) . . ?
C69 C68 C58 120.5(11) . . ?
C73 C68 C58 120.9(11) . . ?
C68 C69 C70 120.6(13) . . ?
C68 C69 H69 119.7 . . ?
C70 C69 H69 119.7 . . ?
C71 C70 C69 120.5(14) . . ?
C71 C70 H70 119.8 . . ?
C69 C70 H70 119.8 . . ?
C70 C71 C72 120.9(13) . . ?
C70 C71 C74 121.2(16) . . ?
C72 C71 C74 117.9(15) . . ?
C71 C72 C73 118.2(13) . . ?
C71 C72 H72 120.9 . . ?
C73 C72 H72 120.9 . . ?
C68 C73 C72 121.2(13) . . ?
C68 C73 H73 119.4 . . ?
C72 C73 H73 119.4 . . ?
F4 C74 F6 106.5(19) . . ?
F4 C74 F5 105(2) . . ?
F6 C74 F5 98.6(18) . . ?
F4 C74 C71 117.0(18) . . ?
F6 C74 C71 114.2(17) . . ?
F5 C74 C71 113.6(17) . . ?
C50 N4 C43 118.9(9) . . ?
C50 N4 C44 118.9(9) . . ?
C43 N4 C44 115.3(9) . . ?
C56 N5 C60 118.1(9) . . ?
C38 S2 C49 98.8(5) . . ?

loop_
_geom_bond_atom_site_label_1
_geom_bond_atom_site_label_2
_geom_bond_distance
_geom_bond_site_symmetry_2
_geom_bond_publ_flag
C1 C6 1.370(15) . ?
C1 C2 1.385(16) . ?
C1 S1 1.798(13) . ?
C2 C3 1.360(18) . ?
C2 H2 0.9300 . ?
C3 C4 1.379(17) . ?
C3 H3 0.9300 . ?
C4 C5 1.358(16) . ?
C4 H4 0.9300 . ?
C5 C6 1.415(16) . ?
C5 H5 0.9300 . ?
C6 N1 1.417(13) . ?
C7 C8 1.367(15) . ?
C7 C12 1.385(15) . ?
C7 N1 1.449(14) . ?
C8 C9 1.368(16) . ?
C8 H8 0.9300 . ?
C9 C10 1.344(17) . ?
C9 H9 0.9300 . ?
C10 C11 1.371(17) . ?
C10 H10 0.9300 . ?
C11 C12 1.378(16) . ?
C11 H11 0.9300 . ?
C12 S1 1.799(11) . ?
C13 C14 1.397(15) . ?
C13 C18 1.400(14) . ?
C13 N1 1.402(12) . ?
C14 C15 1.397(14) . ?
C14 H14 0.9300 . ?
C15 C16 1.405(14) . ?
C15 H15 0.9300 . ?
C16 C17 1.386(14) . ?
C16 C19 1.497(14) . ?
C17 C18 1.364(13) . ?
C17 H17 0.9300 . ?
C18 H18 0.9300 . ?
C19 N3 1.334(12) . ?
C19 C20 1.407(15) . ?
C20 C21 1.387(14) . ?
C20 H20 0.9300 . ?
C21 C22 1.380(14) . ?
C21 C30 1.474(15) . ?
C22 C23 1.435(15) . ?
C22 C36 1.457(15) . ?
C23 N3 1.338(12) . ?
C23 C24 1.490(14) . ?
C24 C29 1.366(13) . ?
C24 C25 1.398(14) . ?
C25 C26 1.356(15) . ?
C25 H25 0.9300 . ?
C26 C27 1.364(15) . ?
C26 H26 0.9300 . ?
C27 C28 1.377(15) . ?
C27 H27 0.9300 . ?
C28 C29 1.361(14) . ?
C28 H28 0.9300 . ?
C29 H29 0.9300 . ?
C30 C35 1.348(16) . ?
C30 C31 1.377(15) . ?
C31 C32 1.399(16) . ?
C31 H31 0.9300 . ?
C32 C33 1.335(17) . ?
C32 H32 0.9300 . ?
C33 C34 1.376(18) . ?
C33 C37 1.53(2) . ?
C34 C35 1.403(18) . ?
C34 H34 0.9300 . ?
C35 H35 0.9300 . ?
C36 N2 1.126(13) . ?
C37 F2 1.24(2) . ?
C37 F3 1.281(19) . ?
C37 F1 1.32(2) . ?
C38 C39 1.387(17) . ?
C38 C43 1.388(15) . ?
C38 S2 1.789(13) . ?
C39 C40 1.34(2) . ?
C39 H39 0.9300 . ?
C40 C41 1.39(2) . ?
C40 H40 0.9300 . ?
C41 C42 1.377(17) . ?
C41 H41 0.9300 . ?
C42 C43 1.373(16) . ?
C42 H42 0.9300 . ?
C43 N4 1.422(14) . ?
C44 C49 1.371(14) . ?
C44 C45 1.410(15) . ?
C44 N4 1.456(14) . ?
C45 C46 1.379(17) . ?
C45 H45 0.9300 . ?
C46 C47 1.346(17) . ?
C46 H46 0.9300 . ?
C47 C48 1.343(17) . ?
C47 H47 0.9300 . ?
C48 C49 1.416(17) . ?
C48 H48 0.9300 . ?
C49 S2 1.790(11) . ?
C50 C51 1.382(15) . ?
C50 C55 1.393(14) . ?
C50 N4 1.411(13) . ?
C51 C52 1.386(15) . ?
C51 H51 0.9300 . ?
C52 C53 1.363(15) . ?
C52 H52 0.9300 . ?
C53 C54 1.390(15) . ?
C53 C56 1.507(14) . ?
C54 C55 1.372(14) . ?
C54 H54 0.9300 . ?
C55 H55 0.9300 . ?
C56 N5 1.344(12) . ?
C56 C57 1.402(15) . ?
C57 C58 1.388(14) . ?
C57 H57 0.9300 . ?
C58 C59 1.382(14) . ?
C58 C68 1.483(16) . ?
C59 C60 1.375(15) . ?
C59 C67 1.482(16) . ?
C60 N5 1.356(12) . ?
C60 C61 1.493(14) . ?
C61 C66 1.388(14) . ?
C61 C62 1.400(13) . ?
C62 C63 1.371(14) . ?
C62 H62 0.9300 . ?
C63 C64 1.375(15) . ?
C63 H63 0.9300 . ?
C64 C65 1.364(14) . ?
C64 H64 0.9300 . ?
C65 C66 1.361(15) . ?
C65 H65 0.9300 . ?
C66 H66 0.9300 . ?
C67 N6 1.121(13) . ?
C68 C69 1.353(15) . ?
C68 C73 1.366(16) . ?
C69 C70 1.408(17) . ?
C69 H69 0.9300 . ?
C70 C71 1.319(18) . ?
C70 H70 0.9300 . ?
C71 C72 1.380(19) . ?
C71 C74 1.51(2) . ?
C72 C73 1.405(18) . ?
C72 H72 0.9300 . ?
C73 H73 0.9300 . ?
C74 F4 1.23(2) . ?
C74 F6 1.32(2) . ?
C74 F5 1.34(2) . ?

loop_
_geom_torsion_atom_site_label_1
_geom_torsion_atom_site_label_2
_geom_torsion_atom_site_label_3
_geom_torsion_atom_site_label_4
_geom_torsion
_geom_torsion_site_symmetry_1
_geom_torsion_site_symmetry_2
_geom_torsion_site_symmetry_3
_geom_torsion_site_symmetry_4
_geom_torsion_publ_flag
C6 C1 C2 C3 -2.2(18) . . . . ?
S1 C1 C2 C3 179.0(10) . . . . ?
C1 C2 C3 C4 3.2(19) . . . . ?
C2 C3 C4 C5 -3(2) . . . . ?
C3 C4 C5 C6 2.5(18) . . . . ?
C2 C1 C6 C5 1.3(15) . . . . ?
S1 C1 C6 C5 -180.0(8) . . . . ?
C2 C1 C6 N1 -178.6(10) . . . . ?
S1 C1 C6 N1 0.2(13) . . . . ?
C4 C5 C6 C1 -1.3(16) . . . . ?
C4 C5 C6 N1 178.5(10) . . . . ?
C12 C7 C8 C9 -8.7(16) . . . . ?
N1 C7 C8 C9 178.2(10) . . . . ?
C7 C8 C9 C10 4.2(17) . . . . ?
C8 C9 C10 C11 1.2(18) . . . . ?
C9 C10 C11 C12 -2.1(18) . . . . ?
C10 C11 C12 C7 -2.4(17) . . . . ?
C10 C11 C12 S1 176.7(9) . . . . ?
C8 C7 C12 C11 7.8(15) . . . . ?
N1 C7 C12 C11 -178.8(9) . . . . ?
C8 C7 C12 S1 -171.3(8) . . . . ?
N1 C7 C12 S1 2.1(13) . . . . ?
C18 C13 C14 C15 -3.4(16) . . . . ?
N1 C13 C14 C15 173.4(9) . . . . ?
C13 C14 C15 C16 3.2(17) . . . . ?
C14 C15 C16 C17 -0.8(16) . . . . ?
C14 C15 C16 C19 178.9(10) . . . . ?
C15 C16 C17 C18 -1.4(16) . . . . ?
C19 C16 C17 C18 178.9(9) . . . . ?
C16 C17 C18 C13 1.2(16) . . . . ?
C14 C13 C18 C17 1.3(15) . . . . ?
N1 C13 C18 C17 -175.4(9) . . . . ?
C17 C16 C19 N3 -14.1(15) . . . . ?
C15 C16 C19 N3 166.2(9) . . . . ?
C17 C16 C19 C20 165.3(10) . . . . ?
C15 C16 C19 C20 -14.4(15) . . . . ?
N3 C19 C20 C21 -3.8(16) . . . . ?
C16 C19 C20 C21 176.9(9) . . . . ?
C19 C20 C21 C22 0.9(16) . . . . ?
C19 C20 C21 C30 178.8(10) . . . . ?
C20 C21 C22 C23 2.7(15) . . . . ?
C30 C21 C22 C23 -175.2(10) . . . . ?
C20 C21 C22 C36 -171.7(10) . . . . ?
C30 C21 C22 C36 10.4(16) . . . . ?
C21 C22 C23 N3 -3.7(15) . . . . ?
C36 C22 C23 N3 170.6(9) . . . . ?
C21 C22 C23 C24 174.4(9) . . . . ?
C36 C22 C23 C24 -11.3(15) . . . . ?
N3 C23 C24 C29 130.4(10) . . . . ?
C22 C23 C24 C29 -47.8(13) . . . . ?
N3 C23 C24 C25 -47.1(12) . . . . ?
C22 C23 C24 C25 134.8(10) . . . . ?
C29 C24 C25 C26 2.4(13) . . . . ?
C23 C24 C25 C26 180.0(8) . . . . ?
C24 C25 C26 C27 -1.6(14) . . . . ?
C25 C26 C27 C28 0.6(14) . . . . ?
C26 C27 C28 C29 -0.4(14) . . . . ?
C27 C28 C29 C24 1.3(14) . . . . ?
C25 C24 C29 C28 -2.2(13) . . . . ?
C23 C24 C29 C28 -179.8(8) . . . . ?
C22 C21 C30 C35 51.1(16) . . . . ?
C20 C21 C30 C35 -126.8(13) . . . . ?
C22 C21 C30 C31 -132.5(11) . . . . ?
C20 C21 C30 C31 49.6(15) . . . . ?
C35 C30 C31 C32 -4.4(17) . . . . ?
C21 C30 C31 C32 179.0(11) . . . . ?
C30 C31 C32 C33 3.3(19) . . . . ?
C31 C32 C33 C34 -1(2) . . . . ?
C31 C32 C33 C37 177.8(13) . . . . ?
C32 C33 C34 C35 1(2) . . . . ?
C37 C33 C34 C35 -178.5(14) . . . . ?
C31 C30 C35 C34 4(2) . . . . ?
C21 C30 C35 C34 -179.8(13) . . . . ?
C33 C34 C35 C30 -2(2) . . . . ?
C32 C33 C37 F2 -98(2) . . . . ?
C34 C33 C37 F2 81(2) . . . . ?
C32 C33 C37 F3 139.1(17) . . . . ?
C34 C33 C37 F3 -42(2) . . . . ?
C32 C33 C37 F1 23(2) . . . . ?
C34 C33 C37 F1 -158.2(16) . . . . ?
C14 C13 N1 C6 3.8(15) . . . . ?
C18 C13 N1 C6 -179.5(9) . . . . ?
C14 C13 N1 C7 -160.0(10) . . . . ?
C18 C13 N1 C7 16.6(14) . . . . ?
C1 C6 N1 C13 -118.5(11) . . . . ?
C5 C6 N1 C13 61.7(13) . . . . ?
C1 C6 N1 C7 46.1(13) . . . . ?
C5 C6 N1 C7 -133.8(10) . . . . ?
C8 C7 N1 C13 -68.4(13) . . . . ?
C12 C7 N1 C13 118.5(10) . . . . ?
C8 C7 N1 C6 126.7(10) . . . . ?
C12 C7 N1 C6 -46.4(12) . . . . ?
C20 C19 N3 C23 2.8(14) . . . . ?
C16 C19 N3 C23 -177.8(8) . . . . ?
C22 C23 N3 C19 0.9(14) . . . . ?
C24 C23 N3 C19 -177.2(8) . . . . ?
C6 C1 S1 C12 -34.8(9) . . . . ?
C2 C1 S1 C12 144.0(9) . . . . ?
C11 C12 S1 C1 -145.2(9) . . . . ?
C7 C12 S1 C1 33.9(9) . . . . ?
C43 C38 C39 C40 0.4(18) . . . . ?
S2 C38 C39 C40 -177.2(11) . . . . ?
C38 C39 C40 C41 3(2) . . . . ?
C39 C40 C41 C42 -4(2) . . . . ?
C40 C41 C42 C43 1(2) . . . . ?
C41 C42 C43 C38 2.5(18) . . . . ?
C41 C42 C43 N4 -174.7(11) . . . . ?
C39 C38 C43 C42 -3.4(16) . . . . ?
S2 C38 C43 C42 174.3(9) . . . . ?
C39 C38 C43 N4 173.8(9) . . . . ?
S2 C38 C43 N4 -8.5(13) . . . . ?
C49 C44 C45 C46 -4.5(15) . . . . ?
N4 C44 C45 C46 -178.4(9) . . . . ?
C44 C45 C46 C47 4.0(17) . . . . ?
C45 C46 C47 C48 -3(2) . . . . ?
C46 C47 C48 C49 2(2) . . . . ?
C45 C44 C49 C48 3.8(15) . . . . ?
N4 C44 C49 C48 177.7(10) . . . . ?
C45 C44 C49 S2 -178.8(8) . . . . ?
N4 C44 C49 S2 -4.9(13) . . . . ?
C47 C48 C49 C44 -2.6(18) . . . . ?
C47 C48 C49 S2 -180.0(10) . . . . ?
C55 C50 C51 C52 -0.3(17) . . . . ?
N4 C50 C51 C52 176.8(10) . . . . ?
C50 C51 C52 C53 -0.4(19) . . . . ?
C51 C52 C53 C54 0.2(18) . . . . ?
C51 C52 C53 C56 -174.1(11) . . . . ?
C52 C53 C54 C55 0.7(16) . . . . ?
C56 C53 C54 C55 175.0(9) . . . . ?
C53 C54 C55 C50 -1.5(16) . . . . ?
C51 C50 C55 C54 1.3(16) . . . . ?
N4 C50 C55 C54 -175.6(10) . . . . ?
C52 C53 C56 N5 164.0(10) . . . . ?
C54 C53 C56 N5 -10.1(15) . . . . ?
C52 C53 C56 C57 -14.4(16) . . . . ?
C54 C53 C56 C57 171.5(10) . . . . ?
N5 C56 C57 C58 0.4(16) . . . . ?
C53 C56 C57 C58 178.7(9) . . . . ?
C56 C57 C58 C59 -4.8(15) . . . . ?
C56 C57 C58 C68 178.0(10) . . . . ?
C57 C58 C59 C60 5.4(15) . . . . ?
C68 C58 C59 C60 -177.5(10) . . . . ?
C57 C58 C59 C67 -177.7(9) . . . . ?
C68 C58 C59 C67 -0.6(15) . . . . ?
C58 C59 C60 N5 -1.6(16) . . . . ?
C67 C59 C60 N5 -178.5(9) . . . . ?
C58 C59 C60 C61 176.5(9) . . . . ?
C67 C59 C60 C61 -0.3(16) . . . . ?
N5 C60 C61 C66 52.4(14) . . . . ?
C59 C60 C61 C66 -125.9(12) . . . . ?
N5 C60 C61 C62 -127.6(10) . . . . ?
C59 C60 C61 C62 54.1(14) . . . . ?
C66 C61 C62 C63 0.8(15) . . . . ?
C60 C61 C62 C63 -179.3(10) . . . . ?
C61 C62 C63 C64 0.5(17) . . . . ?
C62 C63 C64 C65 -2.0(17) . . . . ?
C63 C64 C65 C66 2.2(18) . . . . ?
C64 C65 C66 C61 -1.0(19) . . . . ?
C62 C61 C66 C65 -0.5(16) . . . . ?
C60 C61 C66 C65 179.5(11) . . . . ?
C59 C58 C68 C69 -125.8(12) . . . . ?
C57 C58 C68 C69 51.1(15) . . . . ?
C59 C58 C68 C73 55.3(16) . . . . ?
C57 C58 C68 C73 -127.7(12) . . . . ?
C73 C68 C69 C70 -0.8(18) . . . . ?
C58 C68 C69 C70 -179.6(11) . . . . ?
C68 C69 C70 C71 1(2) . . . . ?
C69 C70 C71 C72 -2(2) . . . . ?
C69 C70 C71 C74 178.5(15) . . . . ?
C70 C71 C72 C73 2(2) . . . . ?
C74 C71 C72 C73 -178.3(15) . . . . ?
C69 C68 C73 C72 1(2) . . . . ?
C58 C68 C73 C72 179.9(12) . . . . ?
C71 C72 C73 C68 -2(2) . . . . ?
C70 C71 C74 F4 -102(2) . . . . ?
C72 C71 C74 F4 78(3) . . . . ?
C70 C71 C74 F6 133.0(18) . . . . ?
C72 C71 C74 F6 -47(3) . . . . ?
C70 C71 C74 F5 21(3) . . . . ?
C72 C71 C74 F5 -158.9(18) . . . . ?
C51 C50 N4 C43 -7.1(15) . . . . ?
C55 C50 N4 C43 169.8(10) . . . . ?
C51 C50 N4 C44 -156.6(10) . . . . ?
C55 C50 N4 C44 20.3(15) . . . . ?
C42 C43 N4 C50 76.3(13) . . . . ?
C38 C43 N4 C50 -100.9(12) . . . . ?
C42 C43 N4 C44 -133.2(11) . . . . ?
C38 C43 N4 C44 49.7(13) . . . . ?
C49 C44 N4 C50 108.5(11) . . . . ?
C45 C44 N4 C50 -77.5(12) . . . . ?
C49 C44 N4 C43 -42.0(13) . . . . ?
C45 C44 N4 C43 131.9(10) . . . . ?
C57 C56 N5 C60 3.5(14) . . . . ?
C53 C56 N5 C60 -174.8(9) . . . . ?
C59 C60 N5 C56 -3.0(14) . . . . ?
C61 C60 N5 C56 178.7(8) . . . . ?
C39 C38 S2 C49 147.9(9) . . . . ?
C43 C38 S2 C49 -29.7(9) . . . . ?
C44 C49 S2 C38 36.4(9) . . . . ?
C48 C49 S2 C38 -146.2(10) . . . . ?
